data_1577402
loop_
_publ_author_name
'Hogan, David Thomas'
'Krappe, Alexander R.'
'Feyerherm, R.'
'Weber, Manuela'
'Resch-Genger, Ute'
'Eigler, Siegfried'

_publ_section_title
;
 Large Stokes shift fluorophores from meta-substituted zwitterions
;
_journal_name_full 'Chemical Science'
_journal_paper_doi 10.1039/D6SC03405E
_journal_year 2026
_chemical_absolute_configuration rm
_chemical_formula_sum 'C19 H16 Cl2 N4'
_chemical_formula_weight 371.26
_space_group_crystal_system orthorhombic
_space_group_IT_number 19
_space_group_name_Hall 'P 2ac 2ab'
_space_group_name_H-M_alt 'P 21 21 21'
_atom_sites_solution_hydrogens geom
_audit_creation_method SHELXL-2019/3
_audit_update_record
;
2025-10-08 deposited with the CCDC.	2026-06-17 downloaded from the CCDC.
;
_cell_angle_alpha 90
_cell_angle_beta 90
_cell_angle_gamma 90
_cell_formula_units_Z 4
_cell_length_a 7.6087(4)
_cell_length_b 12.6810(8)
_cell_length_c 18.7415(11)
_cell_measurement_reflns_used 3337
_cell_measurement_temperature 149(2)
_cell_measurement_theta_max 66.50
_cell_measurement_theta_min 4.21
_cell_volume 1808.29(18)
_computing_cell_refinement 'Bruker SAINT'
_computing_data_collection 'Bruker APEX4'
_computing_data_reduction 'Bruker SAINT'
_computing_structure_refinement 'SHELXL-2019/2 (Sheldrick, 2019)'
_computing_structure_solution 'SHELXT 2018/2 (Sheldrick, 2018)'
_diffrn_ambient_temperature 149(2)
_diffrn_measured_fraction_theta_full 0.969
_diffrn_measured_fraction_theta_max 0.969
_diffrn_measurement_device_type 'Bruker Photon CMOS Detector, D8 Venture'
_diffrn_measurement_method '\f and \w scans'
_diffrn_radiation_type CuK\a
_diffrn_radiation_wavelength 1.54178
_diffrn_reflns_av_R_equivalents 0.0912
_diffrn_reflns_av_unetI/netI 0.0857
_diffrn_reflns_Laue_measured_fraction_full 0.969
_diffrn_reflns_Laue_measured_fraction_max 0.969
_diffrn_reflns_limit_h_max 7
_diffrn_reflns_limit_h_min -8
_diffrn_reflns_limit_k_max 15
_diffrn_reflns_limit_k_min -14
_diffrn_reflns_limit_l_max 18
_diffrn_reflns_limit_l_min -22
_diffrn_reflns_number 11063
_diffrn_reflns_point_group_measured_fraction_full 0.951
_diffrn_reflns_point_group_measured_fraction_max 0.951
_diffrn_reflns_theta_full 66.730
_diffrn_reflns_theta_max 66.730
_diffrn_reflns_theta_min 4.209
_diffrn_source 'sealed tube'
_exptl_absorpt_coefficient_mu 3.294
_exptl_absorpt_correction_type multi-scan
_exptl_crystal_colour yellow
_exptl_crystal_density_diffrn 1.364
_exptl_crystal_description needle
_exptl_crystal_F_000 768
_exptl_crystal_recrystallization_method 'Re-crystallisation from solvent'
_exptl_crystal_size_max 0.620
_exptl_crystal_size_mid 0.050
_exptl_crystal_size_min 0.030
_exptl_transmission_factor_max 0.5913
_exptl_transmission_factor_min 0.2859
_refine_diff_density_max 0.309
_refine_diff_density_min -0.348
_refine_diff_density_rms 0.070
_refine_ls_abs_structure_details
;
 Flack x determined using 673 quotients [(I+)-(I-)]/[(I+)+(I-)]
 (Parsons, Flack and Wagner, Acta Cryst. B69 (2013) 249-259).
;
_refine_ls_abs_structure_Flack 0.078(14)
_refine_ls_extinction_coef 0.0028(5)
_refine_ls_extinction_expression Fc^*^=kFc[1+0.001xFc^2^\l^3^/sin(2\q)]^-1/4^
_refine_ls_extinction_method 'SHELXL-2019/2 (Sheldrick 2019)'
_refine_ls_goodness_of_fit_ref 1.037
_refine_ls_hydrogen_treatment constr
_refine_ls_matrix_type full
_refine_ls_number_parameters 229
_refine_ls_number_reflns 3052
_refine_ls_number_restraints 0
_refine_ls_restrained_S_all 1.037
_refine_ls_R_factor_all 0.0827
_refine_ls_R_factor_gt 0.0515
_refine_ls_shift/su_max 0.000
_refine_ls_shift/su_mean 0.000
_refine_ls_structure_factor_coef Fsqd
_refine_ls_weighting_details 'w=1/[\s^2^(Fo^2^)+(0.0552P)^2^] where P=(Fo^2^+2Fc^2^)/3'
_refine_ls_weighting_scheme calc
_refine_ls_wR_factor_gt 0.1111
_refine_ls_wR_factor_ref 0.1234
_reflns_Friedel_coverage 0.696
_reflns_Friedel_fraction_full 0.927
_reflns_Friedel_fraction_max 0.927
_reflns_number_gt 2177
_reflns_number_total 3052
_reflns_threshold_expression 'I > 2\s(I)'
_cod_data_source_file d6sc03405e2.cif
_cod_data_source_block 0751DH
_cod_database_code 1577402
_shelx_shelxl_version_number 2019/3
_shelx_space_group_comment
;
The symmetry employed for this shelxl refinement is uniquely defined
by the following loop, which should always be used as a source of
symmetry information in preference to the above space-group names.
They are only intended as comments.
;
_shelx_estimated_absorpt_t_min 0.235
_shelx_estimated_absorpt_t_max 0.908

loop_
_space_group_symop_operation_xyz
'x, y, z'
'-x+1/2, -y, z+1/2'
'-x, y+1/2, -z+1/2'
'x+1/2, -y+1/2, -z'

loop_
_atom_site_label
_atom_site_type_symbol
_atom_site_fract_x
_atom_site_fract_y
_atom_site_fract_z
_atom_site_U_iso_or_equiv
_atom_site_adp_type
_atom_site_occupancy
_atom_site_site_symmetry_order
_atom_site_calc_flag
_atom_site_refinement_flags_posn
_atom_site_refinement_flags_adp
_atom_site_refinement_flags_occupancy
_atom_site_disorder_assembly
_atom_site_disorder_group
Cl1 Cl 0.3302(2) 0.62897(13) 0.43338(9) 0.0560(5) Uani 1 1 d . . . . .
Cl2 Cl 0.6085(3) 0.59706(15) 0.53787(10) 0.0729(7) Uani 1 1 d . . . . .
C19 C 0.4549(10) 0.6874(5) 0.5025(3) 0.0462(17) Uani 1 1 d . . . . .
H19A H 0.517763 0.749815 0.483648 0.055 Uiso 1 1 calc R U . . .
H19B H 0.375112 0.711449 0.540925 0.055 Uiso 1 1 calc R U . . .
N1 N 0.2764(6) 0.1058(3) 0.6795(2) 0.0282(11) Uani 1 1 d . . . . .
N2 N 0.4031(6) 0.2586(3) 0.6777(2) 0.0265(11) Uani 1 1 d . . . . .
N3 N 0.1353(7) 0.5208(4) 0.2992(2) 0.0399(13) Uani 1 1 d . . . . .
N4 N 0.3452(8) 0.3188(4) 0.1278(3) 0.0492(15) Uani 1 1 d . . . . .
C1 C 0.3517(8) 0.2378(4) 0.5114(2) 0.0239(12) Uani 1 1 d . . . . .
H1 H 0.299147 0.301839 0.526815 0.029 Uiso 1 1 calc R U . . .
C2 C 0.3883(7) 0.2230(3) 0.4379(3) 0.0231(12) Uani 1 1 d . . . . .
C3 C 0.4629(7) 0.1251(4) 0.4153(3) 0.0254(12) Uani 1 1 d . . . . .
C4 C 0.5028(7) 0.0483(4) 0.4670(3) 0.0276(13) Uani 1 1 d . . . . .
H4 H 0.553754 -0.016623 0.452509 0.033 Uiso 1 1 calc R U . . .
C5 C 0.4693(7) 0.0655(4) 0.5379(3) 0.0276(13) Uani 1 1 d . . . . .
H5 H 0.498791 0.012922 0.572012 0.033 Uiso 1 1 calc R U . . .
C6 C 0.3908(7) 0.1615(4) 0.5607(3) 0.0250(12) Uani 1 1 d . . . . .
C7 C 0.3547(7) 0.1765(3) 0.6363(2) 0.0219(12) Uani 1 1 d . . . . .
C8 C 0.2802(8) 0.1435(4) 0.7490(3) 0.0322(14) Uani 1 1 d . . . . .
H8 H 0.235818 0.108557 0.790011 0.039 Uiso 1 1 calc R U . . .
C9 C 0.3584(8) 0.2387(4) 0.7475(3) 0.0320(14) Uani 1 1 d . . . . .
H9 H 0.378936 0.283610 0.787245 0.038 Uiso 1 1 calc R U . . .
C10 C 0.3450(7) 0.3006(4) 0.3868(3) 0.0260(13) Uani 1 1 d . . . . .
H10 H 0.298030 0.366196 0.402215 0.031 Uiso 1 1 calc R U . . .
C11 C 0.3700(8) 0.2825(4) 0.3142(3) 0.0262(13) Uani 1 1 d . . . . .
C12 C 0.4502(8) 0.1862(4) 0.2933(3) 0.0301(14) Uani 1 1 d . . . . .
H12 H 0.473634 0.174043 0.244156 0.036 Uiso 1 1 calc R U . . .
C13 C 0.4942(8) 0.1108(4) 0.3418(3) 0.0307(14) Uani 1 1 d . . . . .
H13 H 0.547118 0.047250 0.325839 0.037 Uiso 1 1 calc R U . . .
C14 C 0.3126(8) 0.3573(4) 0.2607(3) 0.0283(13) Uani 1 1 d . . . . .
C15 C 0.2147(8) 0.4481(4) 0.2804(3) 0.0298(14) Uani 1 1 d . . . . .
C16 C 0.3301(8) 0.3364(4) 0.1872(3) 0.0333(14) Uani 1 1 d . . . . .
C17 C 0.4868(8) 0.3574(4) 0.6526(3) 0.0306(14) Uani 1 1 d . . . . .
H17A H 0.567098 0.383811 0.689349 0.046 Uiso 1 1 calc R U . . .
H17B H 0.395934 0.410369 0.643091 0.046 Uiso 1 1 calc R U . . .
H17C H 0.552772 0.343429 0.608658 0.046 Uiso 1 1 calc R U . . .
C18 C 0.1943(8) 0.0058(4) 0.6580(3) 0.0350(15) Uani 1 1 d . . . . .
H18A H 0.082684 -0.002958 0.683388 0.053 Uiso 1 1 calc R U . . .
H18B H 0.272971 -0.052815 0.669774 0.053 Uiso 1 1 calc R U . . .
H18C H 0.172497 0.006621 0.606448 0.053 Uiso 1 1 calc R U . . .

loop_
_atom_site_aniso_label
_atom_site_aniso_U_11
_atom_site_aniso_U_22
_atom_site_aniso_U_33
_atom_site_aniso_U_23
_atom_site_aniso_U_13
_atom_site_aniso_U_12
Cl1 0.0500(12) 0.0560(9) 0.0620(11) -0.0112(8) 0.0024(9) -0.0082(9)
Cl2 0.0790(17) 0.0679(11) 0.0719(13) 0.0014(9) -0.0112(11) 0.0196(11)
C19 0.055(5) 0.043(3) 0.041(4) 0.000(3) 0.005(4) 0.006(3)
N1 0.030(3) 0.029(2) 0.026(2) 0.0005(19) 0.004(2) 0.005(2)
N2 0.025(3) 0.027(2) 0.027(2) -0.0006(19) 0.005(2) 0.003(2)
N3 0.050(4) 0.039(3) 0.031(3) 0.007(2) 0.002(3) 0.004(3)
N4 0.063(4) 0.053(3) 0.032(3) 0.002(2) 0.000(3) 0.008(3)
C1 0.022(3) 0.027(2) 0.023(3) 0.003(2) 0.000(2) 0.000(2)
C2 0.019(3) 0.023(2) 0.027(3) 0.003(2) 0.001(3) -0.001(2)
C3 0.021(3) 0.026(2) 0.029(3) 0.000(2) 0.002(2) 0.001(2)
C4 0.025(4) 0.028(3) 0.029(3) 0.001(2) 0.003(3) 0.001(2)
C5 0.024(4) 0.031(3) 0.028(3) 0.006(2) 0.001(3) 0.004(2)
C6 0.022(3) 0.029(2) 0.024(3) -0.001(2) 0.002(2) 0.001(2)
C7 0.024(3) 0.021(2) 0.021(3) 0.0022(19) 0.002(3) 0.000(2)
C8 0.031(4) 0.044(3) 0.022(3) 0.004(2) 0.005(3) 0.005(3)
C9 0.033(4) 0.044(3) 0.019(3) 0.000(2) 0.000(3) 0.008(3)
C10 0.026(4) 0.026(2) 0.026(3) 0.002(2) -0.005(3) -0.002(3)
C11 0.027(4) 0.027(3) 0.024(3) 0.002(2) -0.002(3) 0.001(3)
C12 0.028(4) 0.035(3) 0.027(3) -0.001(2) 0.002(3) -0.007(3)
C13 0.035(4) 0.032(3) 0.025(3) -0.001(2) 0.000(3) -0.001(3)
C14 0.031(4) 0.032(3) 0.022(3) 0.002(2) 0.000(3) 0.000(3)
C15 0.027(4) 0.038(3) 0.025(3) 0.010(2) -0.005(3) -0.003(3)
C16 0.035(4) 0.035(3) 0.030(3) 0.004(2) -0.002(3) -0.003(3)
C17 0.031(4) 0.029(3) 0.032(3) -0.002(2) 0.004(3) -0.005(3)
C18 0.040(4) 0.027(3) 0.038(3) 0.004(2) 0.006(3) -0.012(3)

loop_
_atom_type_symbol
_atom_type_description
_atom_type_scat_dispersion_real
_atom_type_scat_dispersion_imag
_atom_type_scat_source
C C 0.0181 0.0091 'International Tables Vol C Tables 4.2.6.8 and 6.1.1.4'
H H 0.0000 0.0000 'International Tables Vol C Tables 4.2.6.8 and 6.1.1.4'
Cl Cl 0.3639 0.7018 'International Tables Vol C Tables 4.2.6.8 and 6.1.1.4'
N N 0.0311 0.0180 'International Tables Vol C Tables 4.2.6.8 and 6.1.1.4'

loop_
_geom_angle_atom_site_label_1
_geom_angle_atom_site_label_2
_geom_angle_atom_site_label_3
_geom_angle
_geom_angle_site_symmetry_1
_geom_angle_site_symmetry_3
_geom_angle_publ_flag
Cl2 C19 Cl1 111.0(3) . . ?
Cl2 C19 H19A 109.4 . . ?
Cl1 C19 H19A 109.4 . . ?
Cl2 C19 H19B 109.4 . . ?
Cl1 C19 H19B 109.4 . . ?
H19A C19 H19B 108.0 . . ?
C7 N1 C8 109.0(4) . . ?
C7 N1 C18 126.7(4) . . ?
C8 N1 C18 124.3(4) . . ?
C7 N2 C9 109.7(4) . . ?
C7 N2 C17 126.0(4) . . ?
C9 N2 C17 124.3(4) . . ?
C6 C1 C2 121.2(5) . . ?
C6 C1 H1 119.4 . . ?
C2 C1 H1 119.4 . . ?
C10 C2 C1 121.4(4) . . ?
C10 C2 C3 119.9(4) . . ?
C1 C2 C3 118.7(4) . . ?
C4 C3 C13 123.2(4) . . ?
C4 C3 C2 118.9(4) . . ?
C13 C3 C2 117.9(4) . . ?
C5 C4 C3 121.2(5) . . ?
C5 C4 H4 119.4 . . ?
C3 C4 H4 119.4 . . ?
C4 C5 C6 120.4(5) . . ?
C4 C5 H5 119.8 . . ?
C6 C5 H5 119.8 . . ?
C1 C6 C5 119.5(5) . . ?
C1 C6 C7 121.5(4) . . ?
C5 C6 C7 119.0(4) . . ?
N1 C7 N2 106.8(4) . . ?
N1 C7 C6 125.5(4) . . ?
N2 C7 C6 127.5(4) . . ?
C9 C8 N1 107.4(5) . . ?
C9 C8 H8 126.3 . . ?
N1 C8 H8 126.3 . . ?
C8 C9 N2 107.0(5) . . ?
C8 C9 H9 126.5 . . ?
N2 C9 H9 126.5 . . ?
C11 C10 C2 121.0(4) . . ?
C11 C10 H10 119.5 . . ?
C2 C10 H10 119.5 . . ?
C10 C11 C12 118.0(4) . . ?
C10 C11 C14 121.8(4) . . ?
C12 C11 C14 120.1(4) . . ?
C13 C12 C11 121.7(5) . . ?
C13 C12 H12 119.2 . . ?
C11 C12 H12 119.2 . . ?
C12 C13 C3 121.4(5) . . ?
C12 C13 H13 119.3 . . ?
C3 C13 H13 119.3 . . ?
C16 C14 C15 117.2(5) . . ?
C16 C14 C11 121.7(5) . . ?
C15 C14 C11 120.6(4) . . ?
N3 C15 C14 177.4(6) . . ?
N4 C16 C14 179.5(7) . . ?
N2 C17 H17A 109.5 . . ?
N2 C17 H17B 109.5 . . ?
H17A C17 H17B 109.5 . . ?
N2 C17 H17C 109.5 . . ?
H17A C17 H17C 109.5 . . ?
H17B C17 H17C 109.5 . . ?
N1 C18 H18A 109.5 . . ?
N1 C18 H18B 109.5 . . ?
H18A C18 H18B 109.5 . . ?
N1 C18 H18C 109.5 . . ?
H18A C18 H18C 109.5 . . ?
H18B C18 H18C 109.5 . . ?

loop_
_geom_bond_atom_site_label_1
_geom_bond_atom_site_label_2
_geom_bond_distance
_geom_bond_site_symmetry_2
_geom_bond_publ_flag
Cl1 C19 1.769(7) . ?
Cl2 C19 1.766(7) . ?
C19 H19A 0.9900 . ?
C19 H19B 0.9900 . ?
N1 C7 1.346(6) . ?
N1 C8 1.387(6) . ?
N1 C18 1.470(6) . ?
N2 C7 1.349(6) . ?
N2 C9 1.376(6) . ?
N2 C17 1.483(6) . ?
N3 C15 1.157(7) . ?
N4 C16 1.142(7) . ?
C1 C6 1.371(6) . ?
C1 C2 1.419(7) . ?
C1 H1 0.9500 . ?
C2 C10 1.412(6) . ?
C2 C3 1.428(7) . ?
C3 C4 1.407(7) . ?
C3 C13 1.410(7) . ?
C4 C5 1.370(7) . ?
C4 H4 0.9500 . ?
C5 C6 1.422(7) . ?
C5 H5 0.9500 . ?
C6 C7 1.455(7) . ?
C8 C9 1.346(8) . ?
C8 H8 0.9500 . ?
C9 H9 0.9500 . ?
C10 C11 1.394(7) . ?
C10 H10 0.9500 . ?
C11 C12 1.420(7) . ?
C11 C14 1.447(7) . ?
C12 C13 1.362(7) . ?
C12 H12 0.9500 . ?
C13 H13 0.9500 . ?
C14 C16 1.408(7) . ?
C14 C15 1.420(8) . ?
C17 H17A 0.9800 . ?
C17 H17B 0.9800 . ?
C17 H17C 0.9800 . ?
C18 H18A 0.9800 . ?
C18 H18B 0.9800 . ?
C18 H18C 0.9800 . ?

loop_
_geom_torsion_atom_site_label_1
_geom_torsion_atom_site_label_2
_geom_torsion_atom_site_label_3
_geom_torsion_atom_site_label_4
_geom_torsion
_geom_torsion_site_symmetry_1
_geom_torsion_site_symmetry_2
_geom_torsion_site_symmetry_3
_geom_torsion_site_symmetry_4
_geom_torsion_publ_flag
C6 C1 C2 C10 178.7(5) . . . . ?
C6 C1 C2 C3 1.7(8) . . . . ?
C10 C2 C3 C4 -179.1(5) . . . . ?
C1 C2 C3 C4 -2.0(7) . . . . ?
C10 C2 C3 C13 1.3(8) . . . . ?
C1 C2 C3 C13 178.4(5) . . . . ?
C13 C3 C4 C5 -179.7(6) . . . . ?
C2 C3 C4 C5 0.8(8) . . . . ?
C3 C4 C5 C6 0.9(9) . . . . ?
C2 C1 C6 C5 -0.1(8) . . . . ?
C2 C1 C6 C7 179.6(5) . . . . ?
C4 C5 C6 C1 -1.2(8) . . . . ?
C4 C5 C6 C7 179.1(5) . . . . ?
C8 N1 C7 N2 -1.5(6) . . . . ?
C18 N1 C7 N2 176.8(5) . . . . ?
C8 N1 C7 C6 174.2(5) . . . . ?
C18 N1 C7 C6 -7.5(9) . . . . ?
C9 N2 C7 N1 1.3(6) . . . . ?
C17 N2 C7 N1 -177.0(5) . . . . ?
C9 N2 C7 C6 -174.3(5) . . . . ?
C17 N2 C7 C6 7.4(9) . . . . ?
C1 C6 C7 N1 133.2(6) . . . . ?
C5 C6 C7 N1 -47.1(8) . . . . ?
C1 C6 C7 N2 -52.0(8) . . . . ?
C5 C6 C7 N2 127.7(6) . . . . ?
C7 N1 C8 C9 1.2(6) . . . . ?
C18 N1 C8 C9 -177.2(5) . . . . ?
N1 C8 C9 N2 -0.4(6) . . . . ?
C7 N2 C9 C8 -0.6(7) . . . . ?
C17 N2 C9 C8 177.8(5) . . . . ?
C1 C2 C10 C11 -175.5(5) . . . . ?
C3 C2 C10 C11 1.5(8) . . . . ?
C2 C10 C11 C12 -3.7(8) . . . . ?
C2 C10 C11 C14 174.6(5) . . . . ?
C10 C11 C12 C13 3.1(9) . . . . ?
C14 C11 C12 C13 -175.2(5) . . . . ?
C11 C12 C13 C3 -0.3(9) . . . . ?
C4 C3 C13 C12 178.5(5) . . . . ?
C2 C3 C13 C12 -1.9(8) . . . . ?
C10 C11 C14 C16 -176.7(6) . . . . ?
C12 C11 C14 C16 1.5(9) . . . . ?
C10 C11 C14 C15 -5.4(8) . . . . ?
C12 C11 C14 C15 172.8(5) . . . . ?
